data_7235087
loop_
_publ_author_name
'Thomas-Gipson, Jintha'
'Beobide, Garikoitz'
'Castillo, Oscar'
'Luque, Antonio'
'Pascual-Colino, Jon'
'P\'erez-Y\'a\~nez, Sonia'
'Rom\'an, Pascual'

_publ_section_title
;
 Providing evidence for the requirements to achieve supramolecular
 materials based on metal--nucleobase entities
;
_journal_issue 18
_journal_name_full CrystEngComm
_journal_page_first 2528
_journal_paper_doi 10.1039/C8CE00141C
_journal_volume 20
_journal_year 2018
_chemical_formula_iupac '[Cu2(C5H5N5O)2(C5H6N5O)2Cl4(H2O)].[CuCl4]'
_chemical_formula_moiety 'C20 H24 Cl4 Cu2 N20 O5, Cl4 Cu'
_chemical_formula_sum 'C20 H24 Cl8 Cu3 N20 O5'
_chemical_formula_weight 1098.81
_chemical_name_systematic
bis(guanine-KN9)bis(guaninium-KN9)bis(mu-chlorido)bis(chlorido)aquadicopper(II)tetrachloridocuprate(II)
_space_group_IT_number 2
_space_group_name_Hall '-P 1'
_space_group_name_H-M_alt 'P -1'
_symmetry_cell_setting triclinic
_symmetry_space_group_name_Hall '-P 1'
_symmetry_space_group_name_H-M 'P -1'
_atom_sites_solution_hydrogens geom
_atom_sites_solution_primary direct
_atom_sites_solution_secondary difmap
_audit_creation_method SHELXL
_audit_update_record
;
2018-01-29 deposited with the CCDC.
2018-04-16 downloaded from the CCDC.
;
_cell_angle_alpha 79.157(5)
_cell_angle_beta 77.230(5)
_cell_angle_gamma 78.526(5)
_cell_formula_units_Z 1
_cell_length_a 7.8461(5)
_cell_length_b 8.7590(5)
_cell_length_c 13.1716(8)
_cell_measurement_reflns_used 5843
_cell_measurement_temperature 100(2)
_cell_measurement_theta_max 74.292
_cell_measurement_theta_min 3.480
_cell_measurement_wavelength 1.54184
_cell_volume 855.28(9)
_computing_cell_refinement 'CrysAlis CCD (Oxford Diffraction, 2003)'
_computing_data_collection 'CrysAlis CCD (Oxford Diffraction, 2003)'
_computing_data_reduction 'CrysAlis RED (Oxford Diffraction, 2003)'
_computing_molecular_graphics 'Ortep-3 (Farrugia, 1997)'
_computing_publication_material 'WinGX (Farrugia, 1999)'
_computing_structure_refinement 'SHELXL-97 (Sheldrick, 1997)'
_computing_structure_solution 'Sir92 (Altomare et al., 1993)'
_diffrn_ambient_temperature 100(2)
_diffrn_measured_fraction_theta_full 0.989
_diffrn_measured_fraction_theta_max 0.962
_diffrn_measurement_device_type Xcalibur
_diffrn_measurement_method \w
_diffrn_radiation_monochromator graphite
_diffrn_radiation_source 'fine-focus sealed tube'
_diffrn_radiation_type CuK\a
_diffrn_radiation_wavelength 1.54184
_diffrn_reflns_av_R_equivalents 0.0400
_diffrn_reflns_av_unetI/netI 0.0609
_diffrn_reflns_limit_h_max 8
_diffrn_reflns_limit_h_min -9
_diffrn_reflns_limit_k_max 6
_diffrn_reflns_limit_k_min -10
_diffrn_reflns_limit_l_max 16
_diffrn_reflns_limit_l_min -15
_diffrn_reflns_number 5843
_diffrn_reflns_theta_full 67.684
_diffrn_reflns_theta_max 74.292
_diffrn_reflns_theta_min 3.480
_diffrn_standards_decay_% 0
_diffrn_standards_interval_count 0
_diffrn_standards_interval_time 0
_diffrn_standards_number 0
_exptl_absorpt_coefficient_mu 8.550
_exptl_absorpt_correction_T_max 0.728
_exptl_absorpt_correction_T_min 0.579
_exptl_absorpt_correction_type numerical
_exptl_absorpt_process_details 'CrysAlis RED (Oxford Diffraction, 2003)'
_exptl_crystal_colour red
_exptl_crystal_density_diffrn 2.133
_exptl_crystal_density_meas ?
_exptl_crystal_description prism
_exptl_crystal_F_000 547
_exptl_crystal_size_max 0.13
_exptl_crystal_size_mid 0.06
_exptl_crystal_size_min 0.04
_refine_diff_density_max 1.017
_refine_diff_density_min -1.916
_refine_diff_density_rms 0.164
_refine_ls_extinction_method none
_refine_ls_goodness_of_fit_ref 1.050
_refine_ls_hydrogen_treatment constr
_refine_ls_matrix_type full
_refine_ls_number_parameters 279
_refine_ls_number_reflns 3345
_refine_ls_number_restraints 1
_refine_ls_restrained_S_all 1.049
_refine_ls_R_factor_all 0.0744
_refine_ls_R_factor_gt 0.0560
_refine_ls_shift/su_max 0.001
_refine_ls_shift/su_mean 0.000
_refine_ls_structure_factor_coef Fsqd
_refine_ls_weighting_details 'w=1/[\s^2^(Fo^2^)+(0.0974P)^2^+0.5245P] where P=(Fo^2^+2Fc^2^)/3'
_refine_ls_weighting_scheme calc
_refine_ls_wR_factor_gt 0.1487
_refine_ls_wR_factor_ref 0.1629
_reflns_number_gt 2607
_reflns_number_total 3345
_reflns_threshold_expression >2sigma(I)
_cod_data_source_file c8ce00141c2.cif
_cod_data_source_block compound3
_cod_depositor_comments
;
The following automatic conversions were performed:

'_exptl_crystal_density_meas' value 'not measured' was changed to '?'
- the value is perceived as not measured.

Automatic conversion script
Id: cif_fix_values 5376 2017-05-30 11:51:03Z andrius 
;
_cod_original_sg_symbol_Hall
;
-P 1
;
_cod_database_code 7235087

loop_
_symmetry_equiv_pos_as_xyz
'x, y, z'
'-x, -y, -z'

loop_
_atom_site_label
_atom_site_type_symbol
_atom_site_fract_x
_atom_site_fract_y
_atom_site_fract_z
_atom_site_U_iso_or_equiv
_atom_site_adp_type
_atom_site_occupancy
_atom_site_site_symmetry_order
_atom_site_calc_flag
_atom_site_refinement_flags_posn
_atom_site_refinement_flags_adp
_atom_site_refinement_flags_occupancy
_atom_site_disorder_assembly
_atom_site_disorder_group
Cu1 Cu 0.58555(10) 0.18510(8) 0.48077(5) 0.0189(2) Uani 1 1 d . . . . .
Cl1A Cl 0.8619(3) 0.2671(3) 0.40723(14) 0.0309(8) Uani 0.627(6) 1 d . . P A 1
Cl2A Cl 0.3083(3) 0.1309(4) 0.54900(14) 0.0290(8) Uani 0.627(6) 1 d . . P A 1
Cl2B Cl 0.2621(5) 0.0475(5) 0.5557(2) 0.0159(9) Uani 0.373(6) 1 d . . P A 2
Cl1B Cl 0.8486(5) 0.3863(5) 0.4116(2) 0.0275(11) Uani 0.373(6) 1 d . . P A 2
O1W O 0.4402(13) 0.4027(12) 0.5173(7) 0.0148(18) Uiso 0.347(3) 1 d . . P A 3
O2W O 0.510(5) 0.525(4) 0.498(3) 0.030(6) Uiso 0.153(3) 1 d . . P B 4
N11 N 0.4271(6) 0.3095(5) 0.8955(3) 0.0222(9) Uani 1 1 d . . . . .
H11 H 0.381069 0.346861 0.954940 0.027 Uiso 1 1 calc R U . . .
C12 C 0.3559(7) 0.3807(6) 0.8104(4) 0.0202(10) Uani 1 1 d . . . . .
N12 N 0.2248(6) 0.5036(5) 0.8206(3) 0.0236(9) Uani 1 1 d . . . . .
H12A H 0.179376 0.553048 0.765588 0.028 Uiso 1 1 calc R U . . .
H12B H 0.183825 0.535110 0.882385 0.028 Uiso 1 1 calc R U . . .
N13 N 0.4183(6) 0.3328(5) 0.7160(3) 0.0198(8) Uani 1 1 d . . . . .
H13 H 0.375342 0.380404 0.659706 0.024 Uiso 1 1 calc R U . . .
C14 C 0.5517(7) 0.2065(6) 0.7122(4) 0.0214(10) Uani 1 1 d . . . . .
C15 C 0.6254(8) 0.1307(6) 0.7971(4) 0.0233(11) Uani 1 1 d . . . . .
C16 C 0.5664(8) 0.1824(6) 0.8984(4) 0.0257(11) Uani 1 1 d . . . . .
O16 O 0.6269(6) 0.1329(5) 0.9786(3) 0.0296(9) Uani 1 1 d . . . . .
N17 N 0.7580(7) 0.0150(6) 0.7629(3) 0.0274(10) Uani 1 1 d . . . . .
H17 H 0.827657 -0.051617 0.800963 0.033 Uiso 1 1 calc R U . . .
C18 C 0.7612(8) 0.0226(7) 0.6594(4) 0.0284(12) Uani 1 1 d . . . . .
H18 H 0.841526 -0.045298 0.615621 0.034 Uiso 1 1 calc R U . . .
N19 N 0.6372(6) 0.1377(5) 0.6257(3) 0.0236(9) Uani 1 1 d . . . . .
N21 N 0.1571(6) 0.5638(5) 0.2112(3) 0.0242(9) Uani 1 1 d . . . . .
H21 H 0.077665 0.634515 0.182740 0.029 Uiso 1 1 calc R U . . .
C22 C 0.1539(8) 0.5601(7) 0.3158(4) 0.0289(12) Uani 1 1 d . . . . .
N22 N 0.0409(9) 0.6671(8) 0.3658(4) 0.0508(18) Uani 1 1 d . . . . .
H22A H 0.039654 0.668857 0.432524 0.061 Uiso 1 1 calc R U . . .
H22B H -0.033145 0.736734 0.332361 0.061 Uiso 1 1 calc R U . . .
N23 N 0.2670(6) 0.4539(5) 0.3663(3) 0.0250(10) Uani 1 1 d . . . . .
C24 C 0.3828(7) 0.3524(6) 0.3079(4) 0.0186(9) Uani 1 1 d . . . . .
C25 C 0.3878(7) 0.3521(6) 0.2024(4) 0.0200(10) Uani 1 1 d . . . . .
C26 C 0.2741(7) 0.4663(6) 0.1453(4) 0.0203(10) Uani 1 1 d . . . . .
O26 O 0.2734(5) 0.4879(4) 0.0502(3) 0.0239(8) Uani 1 1 d . . . . .
N27 N 0.5281(6) 0.2378(5) 0.1713(3) 0.0199(8) Uani 1 1 d . . . . .
H27 H 0.562922 0.210891 0.107950 0.024 Uiso 1 1 calc R U . . .
C28 C 0.6014(7) 0.1755(6) 0.2554(4) 0.0208(10) Uani 1 1 d . . . . .
H28 H 0.700680 0.093211 0.255414 0.025 Uiso 1 1 calc R U . . .
N29 N 0.5170(6) 0.2441(5) 0.3403(3) 0.0183(8) Uani 1 1 d . . . . .
Cu2 Cu 0.000000 0.000000 0.000000 0.0264(3) Uani 1 2 d S . P . .
Cl3 Cl -0.10710(17) -0.12814(14) 0.15887(9) 0.0234(3) Uani 1 1 d . . . . .
Cl4 Cl -0.02780(18) -0.20560(15) -0.07771(10) 0.0276(3) Uani 1 1 d . . . . .

loop_
_atom_site_aniso_label
_atom_site_aniso_U_11
_atom_site_aniso_U_22
_atom_site_aniso_U_33
_atom_site_aniso_U_23
_atom_site_aniso_U_13
_atom_site_aniso_U_12
Cu1 0.0276(4) 0.0177(4) 0.0111(3) -0.0033(3) -0.0098(3) 0.0050(3)
Cl1A 0.0223(10) 0.052(2) 0.0139(9) 0.0014(8) -0.0072(7) 0.0016(9)
Cl2A 0.0179(10) 0.053(2) 0.0113(8) -0.0110(9) -0.0027(7) 0.0101(11)
Cl2B 0.0202(15) 0.0138(18) 0.0116(13) -0.0052(11) -0.0043(10) 0.0063(14)
Cl1B 0.0360(19) 0.031(3) 0.0186(15) 0.0019(13) -0.0091(13) -0.0135(16)
N11 0.033(2) 0.018(2) 0.0136(18) -0.0064(15) -0.0075(17) 0.0067(18)
C12 0.023(2) 0.017(2) 0.020(2) -0.0048(18) -0.0073(19) 0.002(2)
N12 0.029(2) 0.023(2) 0.021(2) -0.0105(17) -0.0114(17) 0.0068(18)
N13 0.032(2) 0.015(2) 0.0131(17) -0.0052(15) -0.0100(16) 0.0041(17)
C14 0.031(3) 0.015(2) 0.019(2) -0.0040(18) -0.009(2) 0.003(2)
C15 0.034(3) 0.022(3) 0.017(2) -0.0098(19) -0.013(2) 0.005(2)
C16 0.040(3) 0.019(3) 0.019(2) -0.0047(19) -0.012(2) 0.004(2)
O16 0.045(2) 0.024(2) 0.0182(17) -0.0102(14) -0.0162(16) 0.0163(18)
N17 0.040(3) 0.023(2) 0.018(2) -0.0067(17) -0.0165(19) 0.013(2)
C18 0.037(3) 0.028(3) 0.021(2) -0.006(2) -0.018(2) 0.010(2)
N19 0.034(2) 0.020(2) 0.0162(18) -0.0064(16) -0.0127(17) 0.0089(18)
N21 0.028(2) 0.021(2) 0.019(2) -0.0054(17) -0.0092(17) 0.0127(18)
C22 0.033(3) 0.029(3) 0.018(2) -0.007(2) -0.007(2) 0.016(2)
N22 0.060(4) 0.054(4) 0.020(2) -0.013(2) -0.013(2) 0.044(3)
N23 0.031(2) 0.024(2) 0.0160(19) -0.0065(17) -0.0075(17) 0.0108(19)
C24 0.025(2) 0.014(2) 0.016(2) -0.0047(17) -0.0082(18) 0.0053(19)
C25 0.028(3) 0.016(2) 0.014(2) -0.0033(17) -0.0073(19) 0.006(2)
C26 0.026(2) 0.020(2) 0.015(2) -0.0035(18) -0.0078(19) 0.001(2)
O26 0.033(2) 0.0231(18) 0.0159(15) -0.0038(13) -0.0142(14) 0.0060(16)
N27 0.028(2) 0.019(2) 0.0109(17) -0.0054(15) -0.0083(16) 0.0083(17)
C28 0.025(2) 0.023(3) 0.0106(19) -0.0030(18) -0.0054(18) 0.006(2)
N29 0.026(2) 0.016(2) 0.0106(16) -0.0047(14) -0.0066(15) 0.0083(17)
Cu2 0.0343(6) 0.0236(6) 0.0182(5) -0.0037(4) -0.0045(4) 0.0024(5)
Cl3 0.0284(6) 0.0195(6) 0.0170(5) -0.0006(4) -0.0023(4) 0.0043(5)
Cl4 0.0324(7) 0.0246(6) 0.0244(6) -0.0061(5) -0.0068(5) 0.0028(5)

loop_
_atom_type_symbol
_atom_type_description
_atom_type_scat_dispersion_real
_atom_type_scat_dispersion_imag
_atom_type_scat_source
C C 0.0181 0.0091 'International Tables Vol C Tables 4.2.6.8 and 6.1.1.4'
H H 0.0000 0.0000 'International Tables Vol C Tables 4.2.6.8 and 6.1.1.4'
Cl Cl 0.3639 0.7018 'International Tables Vol C Tables 4.2.6.8 and 6.1.1.4'
Cu Cu -1.9646 0.5888 'International Tables Vol C Tables 4.2.6.8 and 6.1.1.4'
N N 0.0311 0.0180 'International Tables Vol C Tables 4.2.6.8 and 6.1.1.4'
O O 0.0492 0.0322 'International Tables Vol C Tables 4.2.6.8 and 6.1.1.4'

loop_
_geom_angle_atom_site_label_1
_geom_angle_atom_site_label_2
_geom_angle_atom_site_label_3
_geom_angle
_geom_angle_site_symmetry_1
_geom_angle_site_symmetry_3
N29 Cu1 N19 175.46(18) . .
N29 Cu1 O1W 87.5(3) . .
N19 Cu1 O1W 88.3(3) . .
N29 Cu1 Cl2B 93.04(14) . 2_656
N19 Cu1 Cl2B 91.08(15) . 2_656
N29 Cu1 Cl2A 88.41(14) . .
N19 Cu1 Cl2A 88.80(15) . .
N29 Cu1 Cl1A 89.67(14) . .
N19 Cu1 Cl1A 92.78(15) . .
Cl2A Cu1 Cl1A 174.56(10) . .
C12 N11 C16 126.5(4) . .
C12 N11 H11 116.8 . .
C16 N11 H11 116.8 . .
N12 C12 N13 119.9(4) . .
N12 C12 N11 118.9(4) . .
N13 C12 N11 121.1(5) . .
C12 N12 H12A 120.0 . .
C12 N12 H12B 120.0 . .
H12A N12 H12B 120.0 . .
C12 N13 C14 116.3(4) . .
C12 N13 H13 121.8 . .
C14 N13 H13 121.8 . .
N13 C14 N19 127.1(4) . .
N13 C14 C15 124.0(5) . .
N19 C14 C15 108.9(5) . .
N17 C15 C14 107.5(4) . .
N17 C15 C16 131.2(5) . .
C14 C15 C16 121.2(5) . .
O16 C16 N11 120.9(5) . .
O16 C16 C15 128.2(5) . .
N11 C16 C15 110.8(4) . .
C18 N17 C15 106.4(4) . .
C18 N17 H17 126.8 . .
C15 N17 H17 126.8 . .
N19 C18 N17 111.7(5) . .
N19 C18 H18 124.2 . .
N17 C18 H18 124.2 . .
C18 N19 C14 105.6(4) . .
C18 N19 Cu1 125.6(4) . .
C14 N19 Cu1 128.7(4) . .
C22 N21 C26 126.2(4) . .
C22 N21 H21 116.9 . .
C26 N21 H21 116.9 . .
N22 C22 N23 120.2(5) . .
N22 C22 N21 118.7(5) . .
N23 C22 N21 121.1(5) . .
C22 N22 H22A 120.0 . .
C22 N22 H22B 120.0 . .
H22A N22 H22B 120.0 . .
C22 N23 C24 116.2(4) . .
N23 C24 N29 126.2(4) . .
N23 C24 C25 124.0(5) . .
N29 C24 C25 109.6(4) . .
N27 C25 C24 106.1(4) . .
N27 C25 C26 132.2(4) . .
C24 C25 C26 121.3(5) . .
O26 C26 N21 120.5(5) . .
O26 C26 C25 128.4(5) . .
N21 C26 C25 111.0(4) . .
C28 N27 C25 107.1(4) . .
C28 N27 H27 126.4 . .
C25 N27 H27 126.4 . .
N27 C28 N29 111.5(4) . .
N27 C28 H28 124.2 . .
N29 C28 H28 124.2 . .
C28 N29 C24 105.6(4) . .
C28 N29 Cu1 124.0(3) . .
C24 N29 Cu1 130.4(3) . .
Cl3 Cu2 Cl3 180.0 2 .
Cl3 Cu2 Cl4 90.10(4) 2 .
Cl3 Cu2 Cl4 89.90(4) . .
Cl3 Cu2 Cl4 89.90(4) 2 2
Cl3 Cu2 Cl4 90.10(4) . 2
Cl4 Cu2 Cl4 180.00(5) . 2

loop_
_geom_bond_atom_site_label_1
_geom_bond_atom_site_label_2
_geom_bond_distance
_geom_bond_site_symmetry_2
Cu1 N29 1.987(4) .
Cu1 N19 1.990(4) .
Cu1 O1W 2.098(10) .
Cu1 Cl2B 2.226(4) 2_656
Cu1 Cl2A 2.269(3) .
Cu1 Cl1A 2.363(2) .
O2W O2W 0.48(6) 2_666
N11 C12 1.354(7) .
N11 C16 1.398(7) .
N11 H11 0.8800 .
C12 N12 1.337(7) .
C12 N13 1.345(6) .
N12 H12A 0.8800 .
N12 H12B 0.8800 .
N13 C14 1.364(7) .
N13 H13 0.8800 .
C14 N19 1.367(7) .
C14 C15 1.371(7) .
C15 N17 1.363(7) .
C15 C16 1.440(7) .
C16 O16 1.222(7) .
N17 C18 1.348(7) .
N17 H17 0.8800 .
C18 N19 1.338(7) .
C18 H18 0.9500 .
N21 C22 1.367(7) .
N21 C26 1.393(7) .
N21 H21 0.8800 .
C22 N22 1.320(8) .
C22 N23 1.340(7) .
N22 H22A 0.8800 .
N22 H22B 0.8800 .
N23 C24 1.354(7) .
C24 N29 1.357(6) .
C24 C25 1.382(6) .
C25 N27 1.377(7) .
C25 C26 1.421(7) .
C26 O26 1.232(6) .
N27 C28 1.336(6) .
N27 H27 0.8800 .
C28 N29 1.348(6) .
C28 H28 0.9500 .
Cu2 Cl3 2.2492(11) 2
Cu2 Cl3 2.2492(11) .
Cu2 Cl4 2.2992(13) .
Cu2 Cl4 2.2993(13) 2

loop_
_geom_hbond_atom_site_label_D
_geom_hbond_atom_site_label_H
_geom_hbond_atom_site_label_A
_geom_hbond_distance_DH
_geom_hbond_distance_HA
_geom_hbond_distance_DA
_geom_hbond_angle_DHA
_geom_hbond_site_symmetry_A
N11 H11 O26 0.88 1.87 2.722(6) 161.1 1_556
N12 H12A Cl1A 0.88 2.56 3.405(5) 161.8 2_666
N12 H12A Cl1B 0.88 2.34 3.173(5) 157.1 2_666
N12 H12B O26 0.88 2.40 3.105(5) 136.9 1_556
N12 H12B Cl4 0.88 2.60 3.211(4) 127.4 1_566
N13 H13 Cl1B 0.88 2.59 3.348(6) 144.4 2_666
N13 H13 O1W 0.88 1.82 2.548(10) 139.3 .
N13 H13 O2W 0.88 2.40 3.05(3) 131.3 .
N13 H13 O2W 0.88 2.16 2.84(4) 134.5 2_666
N17 H17 Cl4 0.88 2.25 3.115(5) 169.9 1_656
N21 H21 Cl3 0.88 2.30 3.124(4) 156.4 1_565
N22 H22A Cl1A 0.88 2.59 3.418(6) 157.3 2_666
N22 H22A Cl1B 0.88 2.34 3.164(6) 156.3 2_666
N22 H22B Cl3 0.88 2.50 3.275(5) 147.1 1_565
N27 H27 O16 0.88 1.88 2.760(5) 173.7 1_554
C28 H28 Cl3 0.95 2.56 3.389(5) 145.6 1_655
N11 H11 O26 0.88 1.87 2.722(6) 161.1 1_556
N12 H12A Cl1A 0.88 2.56 3.405(5) 161.8 2_666
N12 H12A Cl1B 0.88 2.34 3.173(5) 157.1 2_666
N12 H12B O26 0.88 2.40 3.105(5) 136.9 1_556
N12 H12B Cl4 0.88 2.60 3.211(4) 127.4 1_566
N13 H13 Cl1B 0.88 2.59 3.348(6) 144.4 2_666
N13 H13 O1W 0.88 1.82 2.548(10) 139.3 .
N13 H13 O2W 0.88 2.40 3.05(3) 131.3 .
N13 H13 O2W 0.88 2.16 2.84(4) 134.5 2_666
N17 H17 Cl4 0.88 2.25 3.115(5) 169.9 1_656
N21 H21 Cl3 0.88 2.30 3.124(4) 156.4 1_565
N22 H22A Cl1A 0.88 2.59 3.418(6) 157.3 2_666
N22 H22A Cl1B 0.88 2.34 3.164(6) 156.3 2_666
N22 H22B Cl3 0.88 2.50 3.275(5) 147.1 1_565
N27 H27 O16 0.88 1.88 2.760(5) 173.7 1_554
